data_2219580
loop_
_publ_author_name
'Li, Yong Hua'
'Zhao, Min Min'
'Zhang, Yuan'

_publ_section_title
;
 1-{Phenyl[1-(<i>p</i>-tolyl)ethylamino]methyl}-2-naphthol
;
_journal_coeditor_code FL2220
_journal_issue 10
_journal_name_full 'Acta Crystallographica Section E'
_journal_page_first o2005
_journal_paper_doi 10.1107/S1600536808030365
_journal_volume 64
_journal_year 2008
_chemical_formula_iupac 'C26 H25 N O'
_chemical_formula_moiety 'C26 H25 N O'
_chemical_formula_sum 'C26 H25 N O'
_chemical_formula_weight 367.47
_chemical_name_systematic
;
1-{Phenyl[1-(<i>p</i>-tolyl)ethylamino]methyl}-2-naphthol
;
_space_group_IT_number 1
_symmetry_cell_setting triclinic
_symmetry_space_group_name_Hall 'P 1'
_symmetry_space_group_name_H-M 'P 1'
_atom_sites_solution_hydrogens geom
_atom_sites_solution_primary direct
_atom_sites_solution_secondary difmap
_audit_creation_method SHELXL-97
_cell_angle_alpha 88.14(3)
_cell_angle_beta 89.99(2)
_cell_angle_gamma 72.39(3)
_cell_formula_units_Z 3
_cell_length_a 9.3046(19)
_cell_length_b 13.126(3)
_cell_length_c 13.572(3)
_cell_measurement_reflns_used 7208
_cell_measurement_temperature 292(2)
_cell_measurement_theta_max 27.48
_cell_measurement_theta_min 3.00
_cell_volume 1579.0(7)
_computing_cell_refinement 'CrystalClear (Rigaku, 2005)'
_computing_data_collection 'CrystalClear (Rigaku, 2005)'
_computing_data_reduction 'CrystalClear (Rigaku, 2005)'
_computing_molecular_graphics 'SHELXTL/PC (Sheldrick, 2008)'
_computing_publication_material 'SHELXTL/PC (Sheldrick, 2008)'
_computing_structure_refinement 'SHELXL97 (Sheldrick, 2008)'
_computing_structure_solution 'SHELXS97 (Sheldrick, 2008)'
_diffrn_ambient_temperature 294(2)
_diffrn_detector_area_resol_mean 13.6612
_diffrn_measured_fraction_theta_full 0.996
_diffrn_measured_fraction_theta_max 0.996
_diffrn_measurement_device_type 'Rigaku SCXmini'
_diffrn_measurement_method 'CCD p rofilefitting'
_diffrn_radiation_monochromator graphite
_diffrn_radiation_source 'fine-focus sealed tube'
_diffrn_radiation_type MoK\a
_diffrn_radiation_wavelength 0.71073
_diffrn_reflns_av_R_equivalents 0.0482
_diffrn_reflns_av_sigmaI/netI 0.0594
_diffrn_reflns_limit_h_max 12
_diffrn_reflns_limit_h_min -12
_diffrn_reflns_limit_k_max 17
_diffrn_reflns_limit_k_min -17
_diffrn_reflns_limit_l_max 17
_diffrn_reflns_limit_l_min -17
_diffrn_reflns_number 16610
_diffrn_reflns_theta_full 27.48
_diffrn_reflns_theta_max 27.48
_diffrn_reflns_theta_min 3.00
_diffrn_standards_number 0
_exptl_absorpt_coefficient_mu 0.070
_exptl_absorpt_correction_T_max 0.9800
_exptl_absorpt_correction_T_min 0.9500
_exptl_absorpt_correction_type multi-scan
_exptl_absorpt_process_details '(CrystalClear; Rigaku, 2005)'
_exptl_crystal_colour colorless
_exptl_crystal_density_diffrn 1.159
_exptl_crystal_density_method 'not measured'
_exptl_crystal_description Prism
_exptl_crystal_F_000 588
_exptl_crystal_size_max 0.5000
_exptl_crystal_size_mid 0.4000
_exptl_crystal_size_min 0.3000
_refine_diff_density_max 0.146
_refine_diff_density_min -0.163
_refine_ls_extinction_method none
_refine_ls_goodness_of_fit_ref 1.052
_refine_ls_hydrogen_treatment constr
_refine_ls_matrix_type full
_refine_ls_number_parameters 760
_refine_ls_number_reflns 7208
_refine_ls_number_restraints 3
_refine_ls_restrained_S_all 1.052
_refine_ls_R_factor_all 0.0996
_refine_ls_R_factor_gt 0.0554
_refine_ls_shift/su_max 0.000
_refine_ls_shift/su_mean 0.000
_refine_ls_structure_factor_coef Fsqd
_refine_ls_weighting_details 'calc w=1/[\s^2^(Fo^2^)+(0.0531P)^2^+0.0528P] where P=(Fo^2^+2Fc^2^)/3'
_refine_ls_weighting_scheme calc
_refine_ls_wR_factor_gt 0.1153
_refine_ls_wR_factor_ref 0.1360
_reflns_number_gt 4449
_reflns_number_total 7208
_reflns_threshold_expression I>2\s(I)
_cod_data_source_file fl2220.cif
_cod_data_source_block I
_cod_original_cell_volume 1579.0(5)
_cod_database_code 2219580
_cod_database_fobs_code 2219580

loop_
_symmetry_equiv_pos_as_xyz
'x, y, z'

loop_
_atom_site_type_symbol
_atom_site_label
_atom_site_fract_x
_atom_site_fract_y
_atom_site_fract_z
_atom_site_U_iso_or_equiv
_atom_site_adp_type
_atom_site_calc_flag
_atom_site_refinement_flags
_atom_site_occupancy
C C1 0.3155(4) 0.7172(3) 0.8864(3) 0.0628(9) Uani d . 1
C C2 0.2500(5) 0.6843(4) 0.9671(3) 0.0804(12) Uani d . 1
H H50A 0.1711 0.6557 0.9583 0.096 Uiso calc R 1
C C3 0.3005(7) 0.6934(4) 1.0618(4) 0.0998(15) Uani d . 1
H H75A 0.2539 0.6720 1.1158 0.120 Uiso calc R 1
C C4 0.4167(7) 0.7332(4) 1.0759(4) 0.0918(15) Uani d . 1
H H67A 0.4523 0.7367 1.1394 0.110 Uiso calc R 1
C C5 0.4819(6) 0.7682(4) 0.9965(4) 0.0867(13) Uani d . 1
H H61A 0.5593 0.7982 1.0059 0.104 Uiso calc R 1
C C6 0.4315(5) 0.7588(3) 0.9024(3) 0.0759(11) Uani d . 1
H H53A 0.4775 0.7812 0.8486 0.091 Uiso calc R 1
C C7 0.2582(4) 0.7047(3) 0.7836(3) 0.0640(10) Uani d . 1
H H30A 0.1699 0.6793 0.7913 0.077 Uiso calc R 1
C C8 0.2098(5) 0.8090(3) 0.7229(3) 0.0695(10) Uani d . 1
C C9 0.3141(7) 0.8430(4) 0.6695(3) 0.0906(14) Uani d . 1
C C10 0.2735(11) 0.9451(6) 0.6209(4) 0.116(2) Uani d . 1
H H73A 0.3460 0.9675 0.5871 0.140 Uiso calc R 1
C C11 0.1332(13) 1.0083(6) 0.6237(5) 0.131(3) Uani d . 1
H H76A 0.1100 1.0751 0.5917 0.157 Uiso calc R 1
C C12 0.0190(8) 0.9803(4) 0.6716(4) 0.1030(18) Uani d . 1
C C13 -0.1273(12) 1.0453(6) 0.6728(6) 0.158(4) Uani d . 1
H H81A -0.1519 1.1115 0.6395 0.190 Uiso calc R 1
C C14 -0.2387(11) 1.0159(9) 0.7215(6) 0.182(5) Uani d . 1
H H83A -0.3369 1.0618 0.7215 0.218 Uiso calc R 1
C C15 -0.2030(8) 0.9166(8) 0.7711(5) 0.156(3) Uani d . 1
H H84A -0.2781 0.8957 0.8035 0.187 Uiso calc R 1
C C16 -0.0564(6) 0.8488(5) 0.7722(4) 0.1069(17) Uani d . 1
H H72A -0.0346 0.7832 0.8062 0.128 Uiso calc R 1
C C17 0.0586(6) 0.8762(4) 0.7240(3) 0.0815(13) Uani d . 1
C C18 0.3134(4) 0.5779(3) 0.6466(3) 0.0664(10) Uani d . 1
H H99A 0.2650 0.6378 0.6009 0.080 Uiso calc R 1
C C19 0.4459(5) 0.5019(4) 0.5929(4) 0.0968(15) Uani d . 1
H H79A 0.5165 0.5391 0.5739 0.145 Uiso calc R 1
H H79B 0.4093 0.4770 0.5351 0.145 Uiso calc R 1
H H79C 0.4951 0.4420 0.6359 0.145 Uiso calc R 1
C C20 0.1955(4) 0.5256(3) 0.6774(2) 0.0573(9) Uani d . 1
C C21 0.0467(5) 0.5712(3) 0.6513(3) 0.0695(10) Uani d . 1
H H54A 0.0181 0.6346 0.6135 0.083 Uiso calc R 1
C C22 -0.0609(5) 0.5239(5) 0.6809(3) 0.0864(13) Uani d . 1
H H51A -0.1607 0.5561 0.6615 0.104 Uiso calc R 1
C C23 -0.0267(7) 0.4327(5) 0.7369(3) 0.0868(14) Uani d . 1
C C24 0.1216(7) 0.3864(4) 0.7642(3) 0.0882(14) Uani d . 1
H H52A 0.1485 0.3237 0.8031 0.106 Uiso calc R 1
C C25 0.2306(5) 0.4318(3) 0.7348(3) 0.0700(10) Uani d . 1
H H27A 0.3303 0.3987 0.7539 0.084 Uiso calc R 1
C C26 -0.1445(9) 0.3811(7) 0.7711(5) 0.151(3) Uani d . 1
H H10D -0.2419 0.4228 0.7463 0.227 Uiso calc R 1
H H10E -0.1461 0.3778 0.8418 0.227 Uiso calc R 1
H H10F -0.1202 0.3101 0.7468 0.227 Uiso calc R 1
C C27 0.0607(4) 0.6526(3) 0.3775(2) 0.0514(8) Uani d . 1
C C28 0.2086(4) 0.6212(3) 0.3414(3) 0.0612(9) Uani d . 1
H H3A 0.2409 0.5591 0.3058 0.073 Uiso calc R 1
C C29 0.3079(5) 0.6790(3) 0.3568(3) 0.0753(11) Uani d . 1
H H47A 0.4052 0.6557 0.3320 0.090 Uiso calc R 1
C C30 0.2615(6) 0.7725(4) 0.4098(3) 0.0811(12) Uani d . 1
H H44A 0.3285 0.8110 0.4214 0.097 Uiso calc R 1
C C31 0.1192(5) 0.8072(3) 0.4444(3) 0.0746(11) Uani d . 1
H H20A 0.0893 0.8699 0.4792 0.090 Uiso calc R 1
C C32 0.0139(4) 0.7496(3) 0.4285(3) 0.0594(9) Uani d . 1
C C33 -0.1334(5) 0.7844(3) 0.4658(3) 0.0693(10) Uani d . 1
H H18A -0.1637 0.8467 0.5011 0.083 Uiso calc R 1
C C34 -0.2299(5) 0.7295(3) 0.4514(3) 0.0723(11) Uani d . 1
H H35A -0.3274 0.7552 0.4754 0.087 Uiso calc R 1
C C35 -0.1874(4) 0.6327(3) 0.4001(3) 0.0603(9) Uani d . 1
C C36 -0.0418(4) 0.5921(3) 0.3643(2) 0.0516(8) Uani d . 1
C C37 0.0086(4) 0.4862(3) 0.3122(3) 0.0530(8) Uani d . 1
H H6A 0.1141 0.4508 0.3309 0.064 Uiso calc R 1
C C38 0.0010(4) 0.4984(3) 0.2004(3) 0.0514(8) Uani d . 1
C C39 0.1208(4) 0.4455(3) 0.1437(3) 0.0696(10) Uani d . 1
H H36A 0.2089 0.4031 0.1745 0.084 Uiso calc R 1
C C40 0.1140(5) 0.4536(4) 0.0429(3) 0.0782(11) Uani d . 1
H H80A 0.1972 0.4178 0.0061 0.094 Uiso calc R 1
C C41 -0.0152(5) 0.5143(3) -0.0036(3) 0.0721(11) Uani d . 1
H H38A -0.0201 0.5200 -0.0720 0.086 Uiso calc R 1
C C42 -0.1368(5) 0.5663(3) 0.0509(3) 0.0740(11) Uani d . 1
H H46A -0.2253 0.6070 0.0194 0.089 Uiso calc R 1
C C43 -0.1292(4) 0.5590(3) 0.1527(3) 0.0652(10) Uani d . 1
H H57A -0.2125 0.5952 0.1893 0.078 Uiso calc R 1
C C44 -0.0337(4) 0.3634(3) 0.4442(3) 0.0628(9) Uani d . 1
H H32A -0.0308 0.4192 0.4896 0.075 Uiso calc R 1
C C45 -0.1560(5) 0.3160(4) 0.4792(4) 0.0927(14) Uani d . 1
H H56A -0.2519 0.3706 0.4768 0.139 Uiso calc R 1
H H56B -0.1343 0.2883 0.5457 0.139 Uiso calc R 1
H H56C -0.1591 0.2592 0.4373 0.139 Uiso calc R 1
C C46 0.1198(4) 0.2804(3) 0.4471(2) 0.0535(8) Uani d . 1
C C47 0.2259(5) 0.2823(3) 0.5164(3) 0.0752(11) Uani d . 1
H H64A 0.2042 0.3380 0.5601 0.090 Uiso calc R 1
C C48 0.3640(5) 0.2044(4) 0.5235(4) 0.0903(13) Uani d . 1
H H71A 0.4328 0.2081 0.5719 0.108 Uiso calc R 1
C C49 0.4011(5) 0.1209(4) 0.4594(3) 0.0783(12) Uani d . 1
C C50 0.2946(5) 0.1187(3) 0.3913(3) 0.0719(11) Uani d . 1
H H59A 0.3156 0.0621 0.3487 0.086 Uiso calc R 1
C C51 0.1580(4) 0.1963(3) 0.3830(3) 0.0660(10) Uani d . 1
H H22A 0.0901 0.1926 0.3340 0.079 Uiso calc R 1
C C52 0.5525(6) 0.0356(5) 0.4674(5) 0.129(2) Uani d . 1
H H82A 0.5590 -0.0161 0.4179 0.193 Uiso calc R 1
H H82B 0.5632 0.0008 0.5315 0.193 Uiso calc R 1
H H82C 0.6315 0.0680 0.4580 0.193 Uiso calc R 1
C C53 0.5031(3) 0.2743(3) 0.1125(3) 0.0528(8) Uani d . 1
C C54 0.4856(4) 0.2479(3) 0.2123(3) 0.0571(8) Uani d . 1
H H4A 0.4625 0.1852 0.2281 0.069 Uiso calc R 1
C C55 0.5015(4) 0.3117(3) 0.2868(3) 0.0658(10) Uani d . 1
H H15A 0.4881 0.2923 0.3518 0.079 Uiso calc R 1
C C56 0.5374(4) 0.4049(3) 0.2657(4) 0.0761(12) Uani d . 1
H H41A 0.5478 0.4481 0.3165 0.091 Uiso calc R 1
C C57 0.5572(4) 0.4327(3) 0.1722(4) 0.0755(12) Uani d . 1
H H21A 0.5826 0.4950 0.1590 0.091 Uiso calc R 1
C C58 0.5403(4) 0.3698(3) 0.0928(3) 0.0637(9) Uani d . 1
C C59 0.5630(5) 0.3966(4) -0.0060(4) 0.0822(13) Uani d . 1
H H26A 0.5890 0.4585 -0.0203 0.099 Uiso calc R 1
C C60 0.5482(5) 0.3352(4) -0.0801(4) 0.0822(13) Uani d . 1
H H43A 0.5657 0.3545 -0.1445 0.099 Uiso calc R 1
C C61 0.5063(4) 0.2417(4) -0.0614(3) 0.0675(10) Uani d . 1
C C62 0.4835(4) 0.2101(3) 0.0338(3) 0.0557(8) Uani d . 1
C C63 0.4476(4) 0.1062(3) 0.0570(3) 0.0576(9) Uani d . 1
H H25A 0.3793 0.1178 0.1133 0.069 Uiso calc R 1
C C64 0.5875(4) 0.0136(3) 0.0847(3) 0.0622(9) Uani d . 1
C C65 0.5855(6) -0.0533(3) 0.1655(3) 0.0812(12) Uani d . 1
H H55A 0.4999 -0.0408 0.2042 0.097 Uiso calc R 1
C C66 0.7132(8) -0.1398(4) 0.1884(4) 0.0960(16) Uani d . 1
H H70A 0.7131 -0.1833 0.2439 0.115 Uiso calc R 1
C C67 0.8359(7) -0.1609(4) 0.1313(5) 0.1028(17) Uani d . 1
H H74A 0.9186 -0.2201 0.1462 0.123 Uiso calc R 1
C C68 0.8397(5) -0.0961(4) 0.0522(5) 0.0941(15) Uani d . 1
H H68A 0.9257 -0.1106 0.0136 0.113 Uiso calc R 1
C C69 0.7166(5) -0.0084(3) 0.0284(3) 0.0761(11) Uani d . 1
H H63A 0.7208 0.0358 -0.0258 0.091 Uiso calc R 1
C C70 0.2047(4) 0.1251(3) -0.0320(3) 0.0685(10) Uani d . 1
H H37A 0.1860 0.2023 -0.0423 0.082 Uiso calc R 1
C C71 0.1472(6) 0.0848(5) -0.1227(4) 0.1079(17) Uani d . 1
H H77A 0.2022 0.0973 -0.1794 0.162 Uiso calc R 1
H H77B 0.0419 0.1221 -0.1323 0.162 Uiso calc R 1
H H77C 0.1611 0.0096 -0.1141 0.162 Uiso calc R 1
C C72 0.1207(4) 0.1087(3) 0.0598(3) 0.0632(9) Uani d . 1
C C73 0.1590(5) 0.0127(3) 0.1132(4) 0.0746(11) Uani d . 1
H H49A 0.2421 -0.0425 0.0939 0.090 Uiso calc R 1
C C74 0.0789(5) -0.0041(3) 0.1937(4) 0.0751(11) Uani d . 1
H H48A 0.1100 -0.0693 0.2287 0.090 Uiso calc R 1
C C75 -0.0481(4) 0.0753(3) 0.2232(3) 0.0671(10) Uani d . 1
C C76 -0.0865(4) 0.1706(3) 0.1707(3) 0.0699(10) Uani d . 1
H H19A -0.1707 0.2252 0.1896 0.084 Uiso calc R 1
C C77 -0.0053(4) 0.1885(3) 0.0910(3) 0.0711(11) Uani d . 1
H H42A -0.0348 0.2547 0.0576 0.085 Uiso calc R 1
C C78 -0.1366(5) 0.0563(4) 0.3107(4) 0.0927(14) Uani d . 1
H H10A -0.0909 -0.0146 0.3379 0.139 Uiso calc R 1
H H10B -0.2383 0.0639 0.2905 0.139 Uiso calc R 1
H H10C -0.1371 0.1076 0.3598 0.139 Uiso calc R 1
N N2 0.3758(4) 0.6216(3) 0.7309(3) 0.0727(8) Uani d . 1
H H1A 0.4194 0.5675 0.7739 0.087 Uiso d R 1
N N3 0.3698(4) 0.0750(3) -0.0274(2) 0.0682(8) Uani d . 1
H H3C 0.3882 0.0036 -0.0233 0.082 Uiso d R 1
N N1 -0.0798(3) 0.4155(2) 0.3457(2) 0.0610(7) Uani d . 1
H H4B -0.0692 0.3642 0.3015 0.073 Uiso d R 1
O O1 -0.2945(3) 0.5840(2) 0.3874(3) 0.0827(8) Uani d . 1
H H1 -0.2573 0.5266 0.3613 0.124 Uiso calc R 1
O O3 0.4909(4) 0.1879(3) -0.14207(19) 0.0893(9) Uani d . 1
H H2 0.4449 0.1453 -0.1274 0.134 Uiso calc R 1
O O2 0.4601(4) 0.7828(3) 0.6589(3) 0.1158(12) Uani d . 1
H H8 0.4740 0.7246 0.6876 0.174 Uiso calc R 1

loop_
_atom_site_aniso_label
_atom_site_aniso_U_11
_atom_site_aniso_U_22
_atom_site_aniso_U_33
_atom_site_aniso_U_12
_atom_site_aniso_U_13
_atom_site_aniso_U_23
C1 0.069(2) 0.050(2) 0.068(2) -0.0162(18) -0.0044(19) 0.0020(18)
C2 0.088(3) 0.083(3) 0.074(3) -0.032(2) -0.005(2) 0.002(2)
C3 0.121(4) 0.097(4) 0.073(3) -0.022(3) -0.001(3) 0.007(3)
C4 0.107(4) 0.069(3) 0.085(3) -0.005(3) -0.031(3) -0.009(3)
C5 0.087(3) 0.063(3) 0.109(4) -0.018(2) -0.020(3) -0.017(3)
C6 0.079(3) 0.065(2) 0.087(3) -0.027(2) 0.001(2) -0.009(2)
C7 0.063(2) 0.050(2) 0.082(3) -0.0216(18) 0.007(2) -0.0088(18)
C8 0.089(3) 0.069(2) 0.058(2) -0.034(2) 0.007(2) -0.0069(19)
C9 0.127(4) 0.085(3) 0.077(3) -0.058(3) -0.002(3) -0.004(2)
C10 0.201(7) 0.095(4) 0.080(4) -0.084(5) 0.002(4) 0.003(3)
C11 0.237(10) 0.088(5) 0.079(4) -0.068(6) -0.021(5) -0.004(3)
C12 0.155(5) 0.075(3) 0.062(3) -0.007(4) -0.026(3) -0.014(3)
C13 0.219(9) 0.090(4) 0.098(5) 0.057(6) -0.038(5) -0.027(4)
C14 0.156(7) 0.199(10) 0.098(5) 0.087(7) -0.025(5) -0.034(6)
C15 0.104(4) 0.209(9) 0.100(5) 0.037(5) -0.001(4) -0.018(5)
C16 0.083(3) 0.121(4) 0.089(3) 0.009(3) 0.000(3) -0.008(3)
C17 0.101(3) 0.074(3) 0.057(2) -0.007(3) -0.009(2) -0.013(2)
C18 0.067(2) 0.062(2) 0.072(2) -0.0216(19) 0.0000(19) -0.0044(19)
C19 0.089(3) 0.094(3) 0.106(4) -0.024(3) 0.034(3) -0.027(3)
C20 0.070(2) 0.056(2) 0.0469(19) -0.0196(18) -0.0037(17) -0.0068(16)
C21 0.071(3) 0.071(2) 0.062(2) -0.016(2) -0.0101(19) 0.0071(19)
C22 0.074(3) 0.124(4) 0.067(3) -0.038(3) -0.001(2) -0.009(3)
C23 0.117(4) 0.116(4) 0.050(2) -0.069(3) 0.006(3) -0.007(3)
C24 0.137(5) 0.083(3) 0.056(2) -0.051(3) -0.002(3) 0.009(2)
C25 0.087(3) 0.064(2) 0.056(2) -0.019(2) -0.013(2) 0.0050(19)
C26 0.191(7) 0.221(8) 0.095(4) -0.144(7) 0.015(4) -0.004(4)
C27 0.058(2) 0.0477(18) 0.0436(17) -0.0085(15) -0.0042(15) -0.0026(14)
C28 0.061(2) 0.057(2) 0.066(2) -0.0184(18) 0.0022(18) -0.0063(17)
C29 0.069(2) 0.083(3) 0.078(3) -0.029(2) -0.001(2) -0.004(2)
C30 0.091(3) 0.077(3) 0.083(3) -0.037(3) -0.016(3) -0.004(2)
C31 0.098(3) 0.052(2) 0.069(2) -0.015(2) -0.017(2) -0.0100(19)
C32 0.070(2) 0.051(2) 0.0497(19) -0.0059(18) -0.0112(17) -0.0006(16)
C33 0.078(3) 0.056(2) 0.058(2) 0.005(2) -0.005(2) -0.0066(18)
C34 0.062(2) 0.068(3) 0.071(2) 0.006(2) 0.0065(19) -0.005(2)
C35 0.050(2) 0.056(2) 0.065(2) -0.0025(17) -0.0003(17) 0.0030(18)
C36 0.0481(18) 0.0480(19) 0.0523(19) -0.0051(15) -0.0015(15) -0.0005(15)
C37 0.0464(18) 0.0431(18) 0.064(2) -0.0048(14) -0.0061(15) -0.0023(15)
C38 0.0465(17) 0.0447(18) 0.060(2) -0.0084(14) -0.0026(15) -0.0055(15)
C39 0.055(2) 0.070(3) 0.073(3) -0.0005(18) 0.0018(19) -0.008(2)
C40 0.076(3) 0.081(3) 0.068(3) -0.009(2) 0.013(2) -0.015(2)
C41 0.089(3) 0.069(3) 0.061(2) -0.027(2) 0.001(2) -0.007(2)
C42 0.075(3) 0.074(3) 0.066(3) -0.011(2) -0.010(2) -0.001(2)
C43 0.054(2) 0.067(2) 0.067(2) -0.0070(18) -0.0020(18) -0.0086(19)
C44 0.073(2) 0.048(2) 0.061(2) -0.0082(18) 0.0039(19) -0.0026(17)
C45 0.084(3) 0.081(3) 0.101(3) -0.008(2) 0.024(3) 0.018(3)
C46 0.068(2) 0.0451(19) 0.0455(18) -0.0144(16) 0.0030(16) -0.0029(15)
C47 0.088(3) 0.072(3) 0.061(2) -0.016(2) -0.010(2) -0.013(2)
C48 0.077(3) 0.105(4) 0.081(3) -0.016(3) -0.020(2) 0.003(3)
C49 0.066(3) 0.081(3) 0.076(3) -0.006(2) 0.014(2) 0.017(2)
C50 0.080(3) 0.059(2) 0.067(2) -0.005(2) 0.011(2) -0.0061(19)
C51 0.074(2) 0.062(2) 0.058(2) -0.014(2) -0.0058(19) -0.0087(18)
C52 0.072(3) 0.136(5) 0.144(5) 0.015(3) 0.022(3) 0.034(4)
C53 0.0386(16) 0.0464(18) 0.069(2) -0.0063(14) -0.0032(15) -0.0003(16)
C54 0.053(2) 0.053(2) 0.063(2) -0.0121(16) 0.0084(16) -0.0035(17)
C55 0.065(2) 0.059(2) 0.071(2) -0.0135(18) 0.0023(19) -0.0160(19)
C56 0.063(2) 0.059(3) 0.103(4) -0.0125(19) -0.009(2) -0.019(2)
C57 0.063(2) 0.052(2) 0.113(4) -0.0199(19) -0.014(2) 0.001(2)
C58 0.0474(19) 0.058(2) 0.085(3) -0.0155(17) -0.0019(18) 0.0094(19)
C59 0.069(3) 0.076(3) 0.106(4) -0.032(2) -0.007(2) 0.028(3)
C60 0.068(3) 0.102(3) 0.078(3) -0.030(2) 0.001(2) 0.028(3)
C61 0.053(2) 0.088(3) 0.057(2) -0.0143(19) 0.0048(17) 0.005(2)
C62 0.0451(18) 0.058(2) 0.060(2) -0.0095(15) 0.0018(15) 0.0013(17)
C63 0.065(2) 0.059(2) 0.055(2) -0.0262(18) 0.0045(17) -0.0107(17)
C64 0.079(3) 0.052(2) 0.058(2) -0.0221(19) -0.0068(19) -0.0111(17)
C65 0.118(4) 0.061(3) 0.065(3) -0.027(3) -0.009(2) -0.009(2)
C66 0.150(5) 0.057(3) 0.079(3) -0.029(3) -0.038(3) 0.004(2)
C67 0.109(4) 0.068(3) 0.122(5) -0.013(3) -0.046(4) -0.005(3)
C68 0.072(3) 0.080(3) 0.126(4) -0.014(3) -0.010(3) -0.019(3)
C69 0.070(3) 0.068(3) 0.085(3) -0.014(2) -0.006(2) -0.003(2)
C70 0.073(3) 0.062(2) 0.070(2) -0.020(2) -0.013(2) -0.0050(19)
C71 0.108(4) 0.127(4) 0.090(3) -0.036(3) -0.030(3) -0.017(3)
C72 0.060(2) 0.053(2) 0.077(2) -0.0167(18) -0.0134(19) -0.0044(18)
C73 0.062(2) 0.052(2) 0.103(3) -0.0084(18) -0.001(2) -0.002(2)
C74 0.068(2) 0.055(2) 0.100(3) -0.016(2) -0.006(2) 0.005(2)
C75 0.061(2) 0.060(2) 0.082(3) -0.0188(19) -0.012(2) -0.006(2)
C76 0.051(2) 0.069(3) 0.087(3) -0.0127(19) -0.004(2) -0.009(2)
C77 0.062(2) 0.050(2) 0.096(3) -0.0090(18) -0.018(2) -0.002(2)
C78 0.081(3) 0.091(3) 0.108(4) -0.029(3) 0.013(3) -0.007(3)
N2 0.0649(19) 0.071(2) 0.083(2) -0.0212(16) -0.0017(16) -0.0115(17)
N3 0.073(2) 0.0654(19) 0.0655(19) -0.0184(16) -0.0036(15) -0.0163(15)
N1 0.0672(18) 0.0509(17) 0.0645(18) -0.0179(14) -0.0019(15) 0.0030(14)
O1 0.0465(14) 0.0728(18) 0.123(3) -0.0096(13) 0.0032(15) -0.0069(17)
O3 0.098(2) 0.116(3) 0.0550(16) -0.0339(19) 0.0088(15) -0.0049(17)
O2 0.105(3) 0.140(3) 0.128(3) -0.075(3) 0.025(2) -0.007(3)

loop_
_atom_type_symbol
_atom_type_description
_atom_type_scat_dispersion_real
_atom_type_scat_dispersion_imag
_atom_type_scat_source
C C 0.0033 0.0000 'International Tables Vol C Tables 4.2.6.8 and 6.1.1.4'
H H 0.0000 0.0000 'International Tables Vol C Tables 4.2.6.8 and 6.1.1.4'
N N 0.0061 0.0000 'International Tables Vol C Tables 4.2.6.8 and 6.1.1.4'
O O 0.0106 0.0000 'International Tables Vol C Tables 4.2.6.8 and 6.1.1.4'

loop_
_geom_angle_atom_site_label_1
_geom_angle_atom_site_label_2
_geom_angle_atom_site_label_3
_geom_angle
C6 C1 C2 117.9(4)
C6 C1 C7 123.0(4)
C2 C1 C7 119.1(3)
C1 C2 C3 120.7(4)
C1 C2 H50A 119.7
C3 C2 H50A 119.7
C4 C3 C2 120.5(5)
C4 C3 H75A 119.7
C2 C3 H75A 119.7
C3 C4 C5 119.8(5)
C3 C4 H67A 120.1
C5 C4 H67A 120.1
C4 C5 C6 119.5(4)
C4 C5 H61A 120.3
C6 C5 H61A 120.3
C1 C6 C5 121.7(4)
C1 C6 H53A 119.2
C5 C6 H53A 119.2
N2 C7 C8 110.6(3)
N2 C7 C1 109.7(3)
C8 C7 C1 113.1(3)
N2 C7 H30A 107.8
C8 C7 H30A 107.8
C1 C7 H30A 107.8
C9 C8 C17 118.6(4)
C9 C8 C7 120.5(4)
C17 C8 C7 120.8(4)
O2 C9 C8 123.6(4)
O2 C9 C10 115.4(6)
C8 C9 C10 121.0(6)
C11 C10 C9 120.2(7)
C11 C10 H73A 119.9
C9 C10 H73A 119.9
C10 C11 C12 123.3(6)
C10 C11 H76A 118.3
C12 C11 H76A 118.3
C13 C12 C11 123.2(8)
C13 C12 C17 119.2(7)
C11 C12 C17 117.5(6)
C12 C13 C14 122.1(8)
C12 C13 H81A 118.9
C14 C13 H81A 118.9
C13 C14 C15 119.3(7)
C13 C14 H83A 120.3
C15 C14 H83A 120.3
C16 C15 C14 120.3(8)
C16 C15 H84A 119.8
C14 C15 H84A 119.8
C15 C16 C17 121.8(7)
C15 C16 H72A 119.1
C17 C16 H72A 119.1
C16 C17 C8 123.6(4)
C16 C17 C12 117.2(5)
C8 C17 C12 119.2(5)
N2 C18 C20 113.1(3)
N2 C18 C19 107.9(3)
C20 C18 C19 112.7(3)
N2 C18 H99A 107.6
C20 C18 H99A 107.6
C19 C18 H99A 107.6
C18 C19 H79A 109.5
C18 C19 H79B 109.5
H79A C19 H79B 109.5
C18 C19 H79C 109.5
H79A C19 H79C 109.5
H79B C19 H79C 109.5
C21 C20 C25 116.9(4)
C21 C20 C18 120.8(3)
C25 C20 C18 122.2(3)
C20 C21 C22 120.6(4)
C20 C21 H54A 119.7
C22 C21 H54A 119.7
C23 C22 C21 122.4(5)
C23 C22 H51A 118.8
C21 C22 H51A 118.8
C22 C23 C24 117.7(4)
C22 C23 C26 122.8(6)
C24 C23 C26 119.5(5)
C23 C24 C25 120.7(4)
C23 C24 H52A 119.6
C25 C24 H52A 119.6
C24 C25 C20 121.6(4)
C24 C25 H27A 119.2
C20 C25 H27A 119.2
C23 C26 H10D 109.5
C23 C26 H10E 109.5
H10D C26 H10E 109.5
C23 C26 H10F 109.5
H10D C26 H10F 109.5
H10E C26 H10F 109.5
C28 C27 C32 117.1(3)
C28 C27 C36 123.0(3)
C32 C27 C36 119.9(3)
C29 C28 C27 122.5(4)
C29 C28 H3A 118.8
C27 C28 H3A 118.8
C28 C29 C30 119.6(4)
C28 C29 H47A 120.2
C30 C29 H47A 120.2
C31 C30 C29 120.1(4)
C31 C30 H44A 119.9
C29 C30 H44A 119.9
C30 C31 C32 121.3(4)
C30 C31 H20A 119.3
C32 C31 H20A 119.3
C33 C32 C27 119.1(4)
C33 C32 C31 121.6(4)
C27 C32 C31 119.3(3)
C34 C33 C32 121.1(4)
C34 C33 H18A 119.5
C32 C33 H18A 119.5
C33 C34 C35 121.4(4)
C33 C34 H35A 119.3
C35 C34 H35A 119.3
O1 C35 C36 122.7(3)
O1 C35 C34 116.9(3)
C36 C35 C34 120.4(4)
C35 C36 C27 118.2(3)
C35 C36 C37 121.6(3)
C27 C36 C37 120.3(3)
N1 C37 C38 109.6(3)
N1 C37 C36 110.7(3)
C38 C37 C36 113.8(3)
N1 C37 H6A 107.5
C38 C37 H6A 107.5
C36 C37 H6A 107.5
C39 C38 C43 118.0(3)
C39 C38 C37 121.1(3)
C43 C38 C37 120.9(3)
C40 C39 C38 121.6(4)
C40 C39 H36A 119.2
C38 C39 H36A 119.2
C41 C40 C39 120.0(4)
C41 C40 H80A 120.0
C39 C40 H80A 120.0
C42 C41 C40 119.7(4)
C42 C41 H38A 120.2
C40 C41 H38A 120.2
C41 C42 C43 120.3(4)
C41 C42 H46A 119.8
C43 C42 H46A 119.8
C38 C43 C42 120.5(3)
C38 C43 H57A 119.8
C42 C43 H57A 119.8
N1 C44 C46 114.4(3)
N1 C44 C45 107.8(3)
C46 C44 C45 111.4(3)
N1 C44 H32A 107.7
C46 C44 H32A 107.7
C45 C44 H32A 107.7
C44 C45 H56A 109.5
C44 C45 H56B 109.5
H56A C45 H56B 109.5
C44 C45 H56C 109.5
H56A C45 H56C 109.5
H56B C45 H56C 109.5
C47 C46 C51 116.8(3)
C47 C46 C44 121.2(3)
C51 C46 C44 122.0(3)
C46 C47 C48 122.1(4)
C46 C47 H64A 118.9
C48 C47 H64A 118.9
C47 C48 C49 120.7(4)
C47 C48 H71A 119.7
C49 C48 H71A 119.7
C50 C49 C48 117.0(4)
C50 C49 C52 122.4(5)
C48 C49 C52 120.5(5)
C49 C50 C51 122.7(4)
C49 C50 H59A 118.7
C51 C50 H59A 118.7
C50 C51 C46 120.7(4)
C50 C51 H22A 119.7
C46 C51 H22A 119.7
C49 C52 H82A 109.5
C49 C52 H82B 109.5
H82A C52 H82B 109.5
C49 C52 H82C 109.5
H82A C52 H82C 109.5
H82B C52 H82C 109.5
C54 C53 C58 116.5(3)
C54 C53 C62 122.9(3)
C58 C53 C62 120.6(3)
C55 C54 C53 122.1(4)
C55 C54 H4A 119.0
C53 C54 H4A 119.0
C54 C55 C56 120.3(4)
C54 C55 H15A 119.8
C56 C55 H15A 119.8
C57 C56 C55 119.9(4)
C57 C56 H41A 120.0
C55 C56 H41A 120.0
C56 C57 C58 121.7(4)
C56 C57 H21A 119.2
C58 C57 H21A 119.2
C59 C58 C53 117.9(4)
C59 C58 C57 122.6(4)
C53 C58 C57 119.5(4)
C60 C59 C58 121.7(4)
C60 C59 H26A 119.1
C58 C59 H26A 119.1
C59 C60 C61 120.7(4)
C59 C60 H43A 119.7
C61 C60 H43A 119.7
O3 C61 C62 124.0(4)
O3 C61 C60 115.4(4)
C62 C61 C60 120.6(4)
C61 C62 C53 118.4(3)
C61 C62 C63 121.9(3)
C53 C62 C63 119.6(3)
N3 C63 C62 111.4(3)
N3 C63 C64 108.8(3)
C62 C63 C64 112.7(3)
N3 C63 H25A 107.9
C62 C63 H25A 107.9
C64 C63 H25A 107.9
C69 C64 C65 118.4(4)
C69 C64 C63 121.4(3)
C65 C64 C63 120.2(4)
C64 C65 C66 119.6(5)
C64 C65 H55A 120.2
C66 C65 H55A 120.2
C67 C66 C65 120.9(5)
C67 C66 H70A 119.6
C65 C66 H70A 119.6
C66 C67 C68 120.2(5)
C66 C67 H74A 119.9
C68 C67 H74A 119.9
C67 C68 C69 120.6(5)
C67 C68 H68A 119.7
C69 C68 H68A 119.7
C64 C69 C68 120.3(4)
C64 C69 H63A 119.8
C68 C69 H63A 119.8
N3 C70 C72 115.3(3)
N3 C70 C71 107.3(4)
C72 C70 C71 111.9(4)
N3 C70 H37A 107.4
C72 C70 H37A 107.4
C71 C70 H37A 107.4
C70 C71 H77A 109.5
C70 C71 H77B 109.5
H77A C71 H77B 109.5
C70 C71 H77C 109.5
H77A C71 H77C 109.5
H77B C71 H77C 109.5
C73 C72 C77 116.7(4)
C73 C72 C70 122.2(4)
C77 C72 C70 121.0(3)
C74 C73 C72 122.4(4)
C74 C73 H49A 118.8
C72 C73 H49A 118.8
C73 C74 C75 120.5(4)
C73 C74 H48A 119.8
C75 C74 H48A 119.8
C76 C75 C74 117.4(4)
C76 C75 C78 122.2(4)
C74 C75 C78 120.4(4)
C75 C76 C77 122.4(4)
C75 C76 H19A 118.8
C77 C76 H19A 118.8
C76 C77 C72 120.7(4)
C76 C77 H42A 119.7
C72 C77 H42A 119.7
C75 C78 H10A 109.5
C75 C78 H10B 109.5
H10A C78 H10B 109.5
C75 C78 H10C 109.5
H10A C78 H10C 109.5
H10B C78 H10C 109.5
C18 N2 C7 112.9(3)
C18 N2 H1A 108.6
C7 N2 H1A 108.5
C70 N3 C63 115.2(3)
C70 N3 H3C 107.9
C63 N3 H3C 108.0
C37 N1 C44 114.0(3)
C37 N1 H4B 108.4
C44 N1 H4B 108.4
C35 O1 H1 109.5
C61 O3 H2 109.5
C9 O2 H8 109.5

loop_
_geom_bond_atom_site_label_1
_geom_bond_atom_site_label_2
_geom_bond_distance
C1 C6 1.369(5)
C1 C2 1.374(6)
C1 C7 1.525(5)
C2 C3 1.389(7)
C2 H50A 0.9300
C3 C4 1.352(7)
C3 H75A 0.9300
C4 C5 1.370(7)
C4 H67A 0.9300
C5 C6 1.384(6)
C5 H61A 0.9300
C6 H53A 0.9300
C7 N2 1.492(5)
C7 C8 1.520(6)
C7 H30A 0.9800
C8 C9 1.381(6)
C8 C17 1.416(6)
C9 O2 1.359(6)
C9 C10 1.417(8)
C10 C11 1.320(9)
C10 H73A 0.9300
C11 C12 1.381(9)
C11 H76A 0.9300
C12 C13 1.371(10)
C12 C17 1.464(7)
C13 C14 1.374(13)
C13 H81A 0.9300
C14 C15 1.394(13)
C14 H83A 0.9300
C15 C16 1.385(8)
C15 H84A 0.9300
C16 C17 1.385(7)
C16 H72A 0.9300
C18 N2 1.490(5)
C18 C20 1.513(5)
C18 C19 1.533(6)
C18 H99A 0.9800
C19 H79A 0.9600
C19 H79B 0.9600
C19 H79C 0.9600
C20 C21 1.372(5)
C20 C25 1.387(5)
C21 C22 1.382(6)
C21 H54A 0.9300
C22 C23 1.350(7)
C22 H51A 0.9300
C23 C24 1.374(7)
C23 C26 1.519(7)
C24 C25 1.376(6)
C24 H52A 0.9300
C25 H27A 0.9300
C26 H10D 0.9600
C26 H10E 0.9600
C26 H10F 0.9600
C27 C28 1.405(5)
C27 C32 1.419(5)
C27 C36 1.428(5)
C28 C29 1.382(5)
C28 H3A 0.9300
C29 C30 1.395(6)
C29 H47A 0.9300
C30 C31 1.353(6)
C30 H44A 0.9300
C31 C32 1.427(6)
C31 H20A 0.9300
C32 C33 1.408(6)
C33 C34 1.328(6)
C33 H18A 0.9300
C34 C35 1.418(6)
C34 H35A 0.9300
C35 O1 1.350(5)
C35 C36 1.391(5)
C36 C37 1.523(5)
C37 N1 1.476(4)
C37 C38 1.520(5)
C37 H6A 0.9800
C38 C39 1.373(5)
C38 C43 1.379(5)
C39 C40 1.368(6)
C39 H36A 0.9300
C40 C41 1.366(6)
C40 H80A 0.9300
C41 C42 1.363(6)
C41 H38A 0.9300
C42 C43 1.382(5)
C42 H46A 0.9300
C43 H57A 0.9300
C44 N1 1.484(5)
C44 C46 1.511(5)
C44 C45 1.523(6)
C44 H32A 0.9800
C45 H56A 0.9600
C45 H56B 0.9600
C45 H56C 0.9600
C46 C47 1.371(5)
C46 C51 1.387(5)
C47 C48 1.380(6)
C47 H64A 0.9300
C48 C49 1.382(7)
C48 H71A 0.9300
C49 C50 1.363(6)
C49 C52 1.513(6)
C50 C51 1.370(5)
C50 H59A 0.9300
C51 H22A 0.9300
C52 H82A 0.9600
C52 H82B 0.9600
C52 H82C 0.9600
C53 C54 1.409(5)
C53 C58 1.415(5)
C53 C62 1.426(5)
C54 C55 1.369(5)
C54 H4A 0.9300
C55 C56 1.383(6)
C55 H15A 0.9300
C56 C57 1.337(6)
C56 H41A 0.9300
C57 C58 1.416(6)
C57 H21A 0.9300
C58 C59 1.408(6)
C59 C60 1.342(7)
C59 H26A 0.9300
C60 C61 1.412(6)
C60 H43A 0.9300
C61 O3 1.353(5)
C61 C62 1.380(5)
C62 C63 1.523(5)
C63 N3 1.488(4)
C63 C64 1.525(5)
C63 H25A 0.9800
C64 C69 1.383(6)
C64 C65 1.387(6)
C65 C66 1.399(7)
C65 H55A 0.9300
C66 C67 1.342(8)
C66 H70A 0.9300
C67 C68 1.355(8)
C67 H74A 0.9300
C68 C69 1.385(6)
C68 H68A 0.9300
C69 H63A 0.9300
C70 N3 1.477(5)
C70 C72 1.514(6)
C70 C71 1.516(6)
C70 H37A 0.9800
C71 H77A 0.9600
C71 H77B 0.9600
C71 H77C 0.9600
C72 C73 1.382(5)
C72 C77 1.392(5)
C73 C74 1.371(6)
C73 H49A 0.9300
C74 C75 1.388(5)
C74 H48A 0.9300
C75 C76 1.368(6)
C75 C78 1.503(6)
C76 C77 1.373(6)
C76 H19A 0.9300
C77 H42A 0.9300
C78 H10A 0.9600
C78 H10B 0.9600
C78 H10C 0.9600
N2 H1A 0.9000
N3 H3C 0.9000
N1 H4B 0.9001
O1 H1 0.8200
O3 H2 0.8200
O2 H8 0.8200

loop_
_geom_hbond_atom_site_label_D
_geom_hbond_atom_site_label_H
_geom_hbond_atom_site_label_A
_geom_hbond_distance_DH
_geom_hbond_distance_HA
_geom_hbond_distance_DA
_geom_hbond_angle_DHA
O1 H1 N1 0.82 1.86 2.571(4) 144.2
O2 H8 N2 0.82 1.92 2.629(5) 143.6
O3 H2 N3 0.82 1.87 2.597(5) 147.4
C6 H53A O2 0.93 2.58 3.327(6) 137.8

loop_
_geom_torsion_atom_site_label_1
_geom_torsion_atom_site_label_2
_geom_torsion_atom_site_label_3
_geom_torsion_atom_site_label_4
_geom_torsion
C6 C1 C2 C3 0.1(6)
C7 C1 C2 C3 179.3(4)
C1 C2 C3 C4 -1.1(7)
C2 C3 C4 C5 2.3(7)
C3 C4 C5 C6 -2.4(7)
C2 C1 C6 C5 -0.2(6)
C7 C1 C6 C5 -179.4(4)
C4 C5 C6 C1 1.4(6)
C6 C1 C7 N2 67.8(4)
C2 C1 C7 N2 -111.4(4)
C6 C1 C7 C8 -56.2(5)
C2 C1 C7 C8 124.6(4)
N2 C7 C8 C9 -38.1(5)
C1 C7 C8 C9 85.4(5)
N2 C7 C8 C17 145.2(4)
C1 C7 C8 C17 -91.3(4)
C17 C8 C9 O2 -176.4(4)
C7 C8 C9 O2 6.8(6)
C17 C8 C9 C10 3.3(6)
C7 C8 C9 C10 -173.4(4)
O2 C9 C10 C11 177.7(5)
C8 C9 C10 C11 -2.1(8)
C9 C10 C11 C12 -0.6(10)
C10 C11 C12 C13 -178.7(6)
C10 C11 C12 C17 1.9(8)
C11 C12 C13 C14 -179.5(7)
C17 C12 C13 C14 -0.2(10)
C12 C13 C14 C15 -0.4(12)
C13 C14 C15 C16 0.8(12)
C14 C15 C16 C17 -0.6(10)
C15 C16 C17 C8 -179.7(5)
C15 C16 C17 C12 0.0(8)
C9 C8 C17 C16 177.7(4)
C7 C8 C17 C16 -5.6(6)
C9 C8 C17 C12 -2.0(6)
C7 C8 C17 C12 174.7(4)
C13 C12 C17 C16 0.4(7)
C11 C12 C17 C16 179.8(5)
C13 C12 C17 C8 -179.9(5)
C11 C12 C17 C8 -0.5(6)
N2 C18 C20 C21 110.8(4)
C19 C18 C20 C21 -126.5(4)
N2 C18 C20 C25 -67.5(4)
C19 C18 C20 C25 55.2(5)
C25 C20 C21 C22 -0.6(6)
C18 C20 C21 C22 -179.1(4)
C20 C21 C22 C23 0.8(7)
C21 C22 C23 C24 -0.3(7)
C21 C22 C23 C26 179.0(5)
C22 C23 C24 C25 -0.3(7)
C26 C23 C24 C25 -179.6(4)
C23 C24 C25 C20 0.4(6)
C21 C20 C25 C24 0.1(6)
C18 C20 C25 C24 178.5(4)
C32 C27 C28 C29 2.1(5)
C36 C27 C28 C29 -178.3(3)
C27 C28 C29 C30 -0.2(6)
C28 C29 C30 C31 -1.1(6)
C29 C30 C31 C32 0.4(6)
C28 C27 C32 C33 179.9(3)
C36 C27 C32 C33 0.4(5)
C28 C27 C32 C31 -2.8(5)
C36 C27 C32 C31 177.7(3)
C30 C31 C32 C33 178.8(4)
C30 C31 C32 C27 1.6(6)
C27 C32 C33 C34 -2.1(5)
C31 C32 C33 C34 -179.3(4)
C32 C33 C34 C35 1.6(6)
C33 C34 C35 O1 -178.6(4)
C33 C34 C35 C36 0.6(6)
O1 C35 C36 C27 177.0(3)
C34 C35 C36 C27 -2.3(5)
O1 C35 C36 C37 -3.0(5)
C34 C35 C36 C37 177.8(3)
C28 C27 C36 C35 -177.8(3)
C32 C27 C36 C35 1.8(5)
C28 C27 C36 C37 2.2(5)
C32 C27 C36 C37 -178.3(3)
C35 C36 C37 N1 -26.7(4)
C27 C36 C37 N1 153.4(3)
C35 C36 C37 C38 97.3(4)
C27 C36 C37 C38 -82.6(4)
N1 C37 C38 C39 -104.1(4)
C36 C37 C38 C39 131.2(4)
N1 C37 C38 C43 72.7(4)
C36 C37 C38 C43 -51.9(4)
C43 C38 C39 C40 1.3(6)
C37 C38 C39 C40 178.3(4)
C38 C39 C40 C41 -1.0(7)
C39 C40 C41 C42 -0.1(6)
C40 C41 C42 C43 0.8(6)
C39 C38 C43 C42 -0.6(5)
C37 C38 C43 C42 -177.5(3)
C41 C42 C43 C38 -0.4(6)
N1 C44 C46 C47 129.5(4)
C45 C44 C46 C47 -107.9(4)
N1 C44 C46 C51 -53.4(5)
C45 C44 C46 C51 69.2(5)
C51 C46 C47 C48 -0.6(6)
C44 C46 C47 C48 176.7(4)
C46 C47 C48 C49 0.6(7)
C47 C48 C49 C50 -1.2(6)
C47 C48 C49 C52 -180.0(5)
C48 C49 C50 C51 2.0(6)
C52 C49 C50 C51 -179.3(4)
C49 C50 C51 C46 -2.1(6)
C47 C46 C51 C50 1.3(6)
C44 C46 C51 C50 -176.0(3)
C58 C53 C54 C55 0.9(5)
C62 C53 C54 C55 -178.5(3)
C53 C54 C55 C56 -0.7(5)
C54 C55 C56 C57 -0.2(6)
C55 C56 C57 C58 0.9(6)
C54 C53 C58 C59 178.1(3)
C62 C53 C58 C59 -2.5(5)
C54 C53 C58 C57 -0.2(5)
C62 C53 C58 C57 179.2(3)
C56 C57 C58 C59 -178.9(4)
C56 C57 C58 C53 -0.7(6)
C53 C58 C59 C60 0.9(6)
C57 C58 C59 C60 179.2(4)
C58 C59 C60 C61 1.1(6)
C59 C60 C61 O3 178.3(4)
C59 C60 C61 C62 -1.7(6)
O3 C61 C62 C53 -179.8(3)
C60 C61 C62 C53 0.1(5)
O3 C61 C62 C63 3.8(5)
C60 C61 C62 C63 -176.2(3)
C54 C53 C62 C61 -178.7(3)
C58 C53 C62 C61 2.0(5)
C54 C53 C62 C63 -2.3(5)
C58 C53 C62 C63 178.4(3)
C61 C62 C63 N3 -27.7(4)
C53 C62 C63 N3 156.1(3)
C61 C62 C63 C64 95.0(4)
C53 C62 C63 C64 -81.3(4)
N3 C63 C64 C69 75.9(4)
C62 C63 C64 C69 -48.2(4)
N3 C63 C64 C65 -101.5(4)
C62 C63 C64 C65 134.4(4)
C69 C64 C65 C66 0.7(5)
C63 C64 C65 C66 178.1(3)
C64 C65 C66 C67 -2.2(6)
C65 C66 C67 C68 2.3(7)
C66 C67 C68 C69 -1.0(8)
C65 C64 C69 C68 0.6(6)
C63 C64 C69 C68 -176.8(4)
C67 C68 C69 C64 -0.5(7)
N3 C70 C72 C73 -39.3(5)
C71 C70 C72 C73 83.6(5)
N3 C70 C72 C77 144.6(3)
C71 C70 C72 C77 -92.5(5)
C77 C72 C73 C74 -0.6(6)
C70 C72 C73 C74 -176.9(4)
C72 C73 C74 C75 1.7(6)
C73 C74 C75 C76 -1.7(6)
C73 C74 C75 C78 179.4(4)
C74 C75 C76 C77 0.6(6)
C78 C75 C76 C77 179.5(4)
C75 C76 C77 C72 0.5(6)
C73 C72 C77 C76 -0.5(5)
C70 C72 C77 C76 175.8(3)
C20 C18 N2 C7 -59.9(4)
C19 C18 N2 C7 174.8(3)
C8 C7 N2 C18 -74.3(4)
C1 C7 N2 C18 160.3(3)
C72 C70 N3 C63 -55.4(4)
C71 C70 N3 C63 179.3(4)
C62 C63 N3 C70 -84.7(4)
C64 C63 N3 C70 150.5(3)
C38 C37 N1 C44 156.8(3)
C36 C37 N1 C44 -76.8(3)
C46 C44 N1 C37 -68.9(4)
C45 C44 N1 C37 166.5(3)

loop_
_cod_related_entry_id
_cod_related_entry_database
_cod_related_entry_code
1 ChemSpider 24740820
